data_2015515
loop_
_publ_author_name
'Hong-Yan Wu'
'Yun-Feng Feng'
'Shu-Rong Wang'
'Wei-Ping Huang'

_publ_section_title
;
 (4-Bromo-2-formylphenolato)perchlorato(1,10-phenanthroline)copper(II)
;
_journal_coeditor_code SF3008
_journal_issue 8
_journal_name_full 'Acta Crystallographica Section C'
_journal_page_first m358
_journal_page_last m359
_journal_paper_doi 10.1107/S0108270106022761
_journal_volume 62
_journal_year 2006
_chemical_formula_iupac '[Cu (C7 H4 Br O2) (Cl O4) (C12 H8 N2)]'
_chemical_formula_moiety 'C19 H12 Br Cl Cu N2 O6'
_chemical_formula_sum 'C19 H12 Br Cl Cu N2 O6'
_chemical_formula_weight 543.21
_chemical_name_systematic
;
(4-Bromo-2-formylphenolato)perchlorato(1,10-phenanthroline)copper(II)
;
_space_group_IT_number 2
_symmetry_cell_setting triclinic
_symmetry_space_group_name_Hall '-P 1'
_symmetry_space_group_name_H-M 'P -1'
_atom_sites_solution_hydrogens geom
_atom_sites_solution_primary direct
_atom_sites_solution_secondary difmap
_cell_angle_alpha 83.802(3)
_cell_angle_beta 75.795(3)
_cell_angle_gamma 76.010(3)
_cell_formula_units_Z 2
_cell_length_a 7.7560(15)
_cell_length_b 10.336(2)
_cell_length_c 12.873(3)
_cell_measurement_reflns_used 1965
_cell_measurement_temperature 294(2)
_cell_measurement_theta_max 26.14
_cell_measurement_theta_min 2.67
_cell_volume 969.5(3)
_computing_cell_refinement SMART
_computing_data_collection 'SMART (Bruker, 1998)'
_computing_data_reduction 'SAINT (Bruker, 1998)'
_computing_molecular_graphics 'SHELXTL (Bruker, 1998)'
_computing_publication_material SHELXTL
_computing_structure_refinement 'SHELXL97 (Sheldrick, 1997)'
_computing_structure_solution 'SHELXS97 (Sheldrick, 1997)'
_diffrn_ambient_temperature 294(2)
_diffrn_measured_fraction_theta_full 0.980
_diffrn_measured_fraction_theta_max 0.980
_diffrn_measurement_device_type 'Bruker SMART CCD area-detector'
_diffrn_measurement_method '\f and \w'
_diffrn_radiation_monochromator graphite
_diffrn_radiation_source 'fine-focus sealed tube'
_diffrn_radiation_type MoK\a
_diffrn_radiation_wavelength 0.71073
_diffrn_reflns_av_R_equivalents 0.0192
_diffrn_reflns_av_sigmaI/netI 0.0412
_diffrn_reflns_limit_h_max 8
_diffrn_reflns_limit_h_min -9
_diffrn_reflns_limit_k_max 12
_diffrn_reflns_limit_k_min -10
_diffrn_reflns_limit_l_max 13
_diffrn_reflns_limit_l_min -15
_diffrn_reflns_number 4860
_diffrn_reflns_theta_full 25.01
_diffrn_reflns_theta_max 25.01
_diffrn_reflns_theta_min 1.63
_diffrn_standards_decay_% 0
_diffrn_standards_number 0
_exptl_absorpt_coefficient_mu 3.366
_exptl_absorpt_correction_T_max missing
_exptl_absorpt_correction_T_min 0.763
_exptl_absorpt_correction_type multi-scan
_exptl_absorpt_process_details '(SADABS; Sheldrick, 1996)'
_exptl_crystal_colour green
_exptl_crystal_density_diffrn 1.861
_exptl_crystal_density_method 'not measured'
_exptl_crystal_description block
_exptl_crystal_F_000 538
_exptl_crystal_size_max 0.22
_exptl_crystal_size_mid 0.18
_exptl_crystal_size_min 0.12
_refine_diff_density_max 1.310
_refine_diff_density_min -0.528
_refine_ls_extinction_method none
_refine_ls_goodness_of_fit_ref 1.018
_refine_ls_hydrogen_treatment constr
_refine_ls_matrix_type full
_refine_ls_number_parameters 308
_refine_ls_number_reflns 3353
_refine_ls_number_restraints 68
_refine_ls_restrained_S_all 1.095
_refine_ls_R_factor_all 0.0734
_refine_ls_R_factor_gt 0.0491
_refine_ls_shift/su_max 0.002
_refine_ls_shift/su_mean 0.000
_refine_ls_structure_factor_coef Fsqd
_refine_ls_weighting_details 'calc w = 1/[\s^2^(Fo^2^)+(0.0786P)^2^+0.9337P] where P=(Fo^2^+2Fc^2^)/3'
_refine_ls_weighting_scheme calc
_refine_ls_wR_factor_gt 0.1198
_refine_ls_wR_factor_ref 0.1384
_reflns_number_gt 2427
_reflns_number_total 3353
_reflns_threshold_expression I>2\s(I)
_cod_data_source_file sf3008.cif
_cod_data_source_block I
_cod_depositor_comments
;
The following automatic conversions were performed:
'_symmetry_cell_setting' value 'Triclinic' changed to 'triclinic'
according to '/home/saulius/struct/CIF-dictionaries/cif_core.dic'
dictionary named 'cif_core.dic' version 2.4.1 from 2010-06-29.

Automatic conversion script
Id: cif_fix_enum 1527 2010-12-29 10:47:43Z saulius 

The following automatic conversions were performed:

'_symmetry_cell_setting' value 'Triclinic' changed to 'triclinic'
according to /home/saulius/struct/CIF-dictionaries/cif_core.dic
dictionary named 'cif_core.dic' version 2.4.1 from 2010-06-29.

Automatic conversion script
Id: cif_fix_values 1715 2011-07-08 13:25:40Z adriana 
;
_cod_database_code 2015515
_cod_database_fobs_code 2015515

loop_
_symmetry_equiv_pos_as_xyz
'x, y, z'
'-x, -y, -z'

loop_
_atom_site_type_symbol
_atom_site_label
_atom_site_fract_x
_atom_site_fract_y
_atom_site_fract_z
_atom_site_U_iso_or_equiv
_atom_site_adp_type
_atom_site_calc_flag
_atom_site_refinement_flags
_atom_site_occupancy
_atom_site_disorder_assembly
_atom_site_disorder_group
Cu Cu1 0.06431(9) 0.56851(6) 0.60366(5) 0.0394(2) Uani d . 1 . .
Br Br1 0.32031(11) 0.97317(8) 0.11163(6) 0.0758(3) Uani d . 1 . .
O O1 0.1859(5) 0.5492(4) 0.4571(3) 0.0478(10) Uani d . 1 A .
O O2 -0.0713(5) 0.7494(4) 0.5756(3) 0.0442(9) Uani d . 1 A .
N N1 -0.0730(6) 0.5590(5) 0.7572(4) 0.0424(11) Uani d . 1 A .
N N2 0.1948(6) 0.3846(4) 0.6423(4) 0.0429(11) Uani d . 1 A .
C C1 0.2141(7) 0.6467(5) 0.3877(4) 0.0386(12) Uani d . 1 . .
C C2 0.3525(8) 0.6171(6) 0.2927(4) 0.0450(13) Uani d . 1 A .
H H2 0.4248 0.5312 0.2842 0.054 Uiso calc R 1 . .
C C3 0.3792(8) 0.7136(7) 0.2146(5) 0.0511(15) Uani d . 1 . .
H H3 0.4690 0.6928 0.1523 0.061 Uiso calc R 1 A .
C C4 0.2741(7) 0.8440(6) 0.2257(4) 0.0447(13) Uani d . 1 A .
C C5 0.1413(7) 0.8787(6) 0.3155(5) 0.0436(13) Uani d . 1 . .
H H5 0.0714 0.9655 0.3220 0.052 Uiso calc R 1 A .
C C6 0.1118(7) 0.7790(5) 0.3994(4) 0.0377(12) Uani d . 1 A .
C C7 -0.0300(7) 0.8188(5) 0.4924(4) 0.0413(12) Uani d . 1 . .
H H7 -0.0984 0.9060 0.4901 0.050 Uiso calc R 1 A .
C C8 -0.2066(8) 0.6495(7) 0.8089(5) 0.0553(16) Uani d . 1 . .
H H8 -0.2447 0.7312 0.7740 0.066 Uiso calc R 1 A .
C C9 -0.2931(10) 0.6248(9) 0.9161(6) 0.076(2) Uani d . 1 A .
H H9 -0.3882 0.6896 0.9518 0.092 Uiso calc R 1 . .
C C10 -0.2368(11) 0.5050(9) 0.9677(6) 0.077(2) Uani d . 1 . .
H H10 -0.2915 0.4888 1.0392 0.092 Uiso calc R 1 A .
C C11 -0.0949(9) 0.4054(7) 0.9121(5) 0.0588(17) Uani d . 1 A .
C C12 -0.0322(12) 0.2743(9) 0.9572(6) 0.074(2) Uani d . 1 . .
H H12 -0.0854 0.2507 1.0274 0.089 Uiso calc R 1 A .
C C13 0.1036(12) 0.1848(8) 0.8982(6) 0.073(2) Uani d . 1 A .
H H13 0.1436 0.1007 0.9290 0.088 Uiso calc R 1 . .
C C14 0.1868(9) 0.2167(6) 0.7895(5) 0.0539(16) Uani d . 1 . .
C C15 0.3255(10) 0.1294(6) 0.7209(6) 0.0642(19) Uani d . 1 A .
H H15 0.3692 0.0427 0.7459 0.077 Uiso calc R 1 . .
C C16 0.3960(9) 0.1704(6) 0.6187(6) 0.0607(18) Uani d . 1 . .
H H16 0.4884 0.1124 0.5742 0.073 Uiso calc R 1 A .
C C17 0.3288(8) 0.3005(6) 0.5809(5) 0.0514(15) Uani d . 1 A .
H H17 0.3789 0.3287 0.5114 0.062 Uiso calc R 1 . .
C C18 0.1271(8) 0.3438(6) 0.7450(5) 0.0451(13) Uani d . 1 A .
C C19 -0.0167(8) 0.4388(6) 0.8065(4) 0.0465(14) Uani d . 1 . .
Cl Cl1 0.2990(2) 0.76688(18) 0.70234(16) 0.0691(5) Uani d D 1 . .
O O3 0.2947(19) 0.6829(12) 0.6188(9) 0.070(4) Uani d PDU 0.423(12) A 1
O O4 0.1408(15) 0.8575(13) 0.7357(12) 0.102(6) Uani d PDU 0.423(12) A 1
O O5 0.4650(14) 0.8130(14) 0.6673(11) 0.084(5) Uani d PDU 0.423(12) A 1
O O6 0.331(2) 0.6660(14) 0.7934(9) 0.149(8) Uani d PDU 0.423(12) A 1
O O3' 0.3012(15) 0.6437(7) 0.6652(10) 0.083(4) Uani d PDU 0.577(12) A 2
O O4' 0.1370(14) 0.8166(12) 0.7807(8) 0.119(5) Uani d PDU 0.577(12) A 2
O O5' 0.4588(14) 0.7759(12) 0.7275(12) 0.127(5) Uani d PDU 0.577(12) A 2
O O6' 0.2738(15) 0.8692(8) 0.6082(7) 0.106(4) Uani d PDU 0.577(12) A 2

loop_
_atom_site_aniso_label
_atom_site_aniso_U_11
_atom_site_aniso_U_22
_atom_site_aniso_U_33
_atom_site_aniso_U_12
_atom_site_aniso_U_13
_atom_site_aniso_U_23
Cu1 0.0431(4) 0.0416(4) 0.0301(4) -0.0109(3) -0.0030(3) 0.0035(3)
Br1 0.0839(5) 0.0861(6) 0.0548(5) -0.0333(4) -0.0124(4) 0.0327(4)
O1 0.059(2) 0.040(2) 0.036(2) -0.0109(18) 0.0016(18) 0.0006(16)
O2 0.045(2) 0.046(2) 0.036(2) -0.0079(18) -0.0018(17) -0.0023(17)
N1 0.042(3) 0.053(3) 0.033(2) -0.015(2) -0.006(2) 0.000(2)
N2 0.041(3) 0.043(3) 0.047(3) -0.013(2) -0.012(2) 0.001(2)
C1 0.041(3) 0.043(3) 0.034(3) -0.015(2) -0.009(2) 0.002(2)
C2 0.044(3) 0.052(3) 0.039(3) -0.012(3) -0.006(2) -0.005(2)
C3 0.052(3) 0.074(4) 0.030(3) -0.029(3) -0.001(3) 0.001(3)
C4 0.044(3) 0.060(4) 0.033(3) -0.021(3) -0.010(3) 0.010(2)
C5 0.043(3) 0.046(3) 0.045(3) -0.017(3) -0.014(3) 0.008(2)
C6 0.039(3) 0.052(3) 0.025(3) -0.019(2) -0.007(2) 0.004(2)
C7 0.042(3) 0.037(3) 0.042(3) -0.003(2) -0.010(2) -0.002(2)
C8 0.050(4) 0.077(4) 0.038(3) -0.020(3) -0.005(3) -0.001(3)
C9 0.060(4) 0.113(7) 0.050(4) -0.021(4) 0.005(3) -0.013(4)
C10 0.079(5) 0.121(7) 0.034(4) -0.042(5) -0.006(4) 0.001(4)
C11 0.073(4) 0.080(5) 0.037(3) -0.040(4) -0.020(3) 0.008(3)
C12 0.097(6) 0.098(6) 0.046(4) -0.052(5) -0.035(4) 0.027(4)
C13 0.110(6) 0.067(5) 0.068(5) -0.046(5) -0.058(5) 0.037(4)
C14 0.068(4) 0.048(3) 0.062(4) -0.024(3) -0.036(3) 0.007(3)
C15 0.082(5) 0.046(4) 0.085(5) -0.020(4) -0.057(4) 0.009(3)
C16 0.063(4) 0.045(3) 0.080(5) 0.000(3) -0.034(4) -0.012(3)
C17 0.048(3) 0.048(3) 0.061(4) -0.010(3) -0.017(3) -0.004(3)
C18 0.052(3) 0.051(3) 0.043(3) -0.027(3) -0.022(3) 0.009(3)
C19 0.049(3) 0.064(4) 0.036(3) -0.030(3) -0.017(3) 0.008(3)
Cl1 0.0562(10) 0.0699(11) 0.0835(13) -0.0170(8) -0.0099(9) -0.0219(9)
O3 0.066(7) 0.088(8) 0.066(7) -0.028(6) -0.022(6) -0.006(6)
O4 0.093(9) 0.088(9) 0.110(10) 0.008(7) -0.022(7) -0.002(8)
O5 0.080(8) 0.095(8) 0.088(8) -0.037(6) -0.017(6) -0.017(7)
O6 0.155(11) 0.148(11) 0.109(10) 0.006(8) -0.016(8) 0.023(8)
O3' 0.072(6) 0.055(5) 0.134(9) -0.007(4) -0.054(6) -0.005(5)
O4' 0.130(8) 0.102(8) 0.090(8) 0.004(6) 0.009(6) 0.006(6)
O5' 0.112(8) 0.127(9) 0.173(10) -0.027(6) -0.092(7) -0.002(7)
O6' 0.133(8) 0.088(6) 0.092(7) -0.029(6) -0.017(6) 0.008(5)

loop_
_atom_type_symbol
_atom_type_description
_atom_type_scat_dispersion_real
_atom_type_scat_dispersion_imag
_atom_type_scat_source
C C 0.0033 0.0016 ' International Tables Vol C Tables 4.2.6.8 and 6.1.1.4'
H H 0.0000 0.0000 ' International Tables Vol C Tables 4.2.6.8 and 6.1.1.4'
N N 0.0061 0.0033 ' International Tables Vol C Tables 4.2.6.8 and 6.1.1.4'
O O 0.0106 0.0060 ' International Tables Vol C Tables 4.2.6.8 and 6.1.1.4'
Cl Cl 0.1484 0.1585 ' International Tables Vol C Tables 4.2.6.8 and 6.1.1.4'
Br Br -0.2901 2.4595 ' International Tables Vol C Tables 4.2.6.8 and 6.1.1.4'
Cu Cu 0.3201 1.2651 ' International Tables Vol C Tables 4.2.6.8 and 6.1.1.4'

loop_
_geom_angle_atom_site_label_1
_geom_angle_atom_site_label_2
_geom_angle_atom_site_label_3
_geom_angle
_geom_angle_publ_flag
O1 Cu1 O2 92.72(16) yes
O1 Cu1 N2 90.96(18) yes
O2 Cu1 N2 176.33(17) yes
O1 Cu1 N1 170.43(17) yes
O2 Cu1 N1 93.61(17) yes
N2 Cu1 N1 82.74(19) yes
O1 Cu1 O3 87.0(3) yes
O2 Cu1 O3 83.3(4) yes
N2 Cu1 O3 96.9(4) yes
N1 Cu1 O3 100.8(3) yes
C1 O1 Cu1 125.2(3) yes
C7 O2 Cu1 124.0(3) yes
C8 N1 C19 120.3(5) ?
C8 N1 Cu1 128.2(4) yes
C19 N1 Cu1 111.4(4) yes
C17 N2 C18 118.7(5) ?
C17 N2 Cu1 128.8(4) yes
C18 N2 Cu1 112.4(4) yes
O1 C1 C6 123.8(5) ?
O1 C1 C2 117.9(5) ?
C6 C1 C2 118.3(5) ?
C3 C2 C1 120.2(6) ?
C3 C2 H2 119.9 ?
C1 C2 H2 119.9 ?
C2 C3 C4 121.2(5) ?
C2 C3 H3 119.4 ?
C4 C3 H3 119.4 ?
C2 C3 C4 121.2(5) ?
C5 C4 C3 121.3(5) ?
C5 C4 Br1 120.3(4) ?
C3 C4 Br1 118.4(4) ?
C4 C5 C6 118.5(5) ?
C4 C5 H5 120.7 ?
C6 C5 H5 120.7 ?
C1 C6 C5 120.5(5) ?
C1 C6 C7 122.5(5) ?
C5 C6 C7 117.0(5) ?
O2 C7 C6 126.9(5) ?
O2 C7 H7 116.5 ?
C6 C7 H7 116.5 ?
N1 C8 C9 121.0(7) ?
N1 C8 H8 119.5 ?
C9 C8 H8 119.5 ?
C10 C9 C8 119.6(7) ?
C10 C9 H9 120.2 ?
C8 C9 H9 120.2 ?
C9 C10 C11 119.9(7) ?
C9 C10 H10 120.0 ?
C11 C10 H10 120.0 ?
C19 C11 C10 116.5(6) ?
C19 C11 C12 119.3(7) ?
C10 C11 C12 124.2(7) ?
C13 C12 C11 120.4(7) ?
C13 C12 H12 119.8 ?
C11 C12 H12 119.8 ?
C12 C13 C14 121.4(6) ?
C18 C14 C15 115.9(6) ?
C18 C14 C13 118.6(7) ?
C15 C14 C13 125.6(6) ?
C16 C15 C14 120.7(6) ?
C16 C15 H15 119.6 ?
C14 C15 H15 119.6 ?
C15 C16 C17 119.6(6) ?
C15 C16 H16 120.2 ?
C17 C16 H16 120.2 ?
N2 C17 C16 121.4(6) ?
N2 C17 H17 119.3 ?
C16 C17 H17 119.3 ?
C12 C13 H13 119.3 ?
C14 C13 H13 119.3 ?
N2 C18 C14 123.7(6) ?
N2 C18 C19 115.9(5) ?
C14 C18 C19 120.4(6) ?
N1 C19 C11 122.7(6) ?
N1 C19 C18 117.5(5) ?
C11 C19 C18 119.9(6) ?
O4 Cl1 O5' 121.2(10) ?
O4 Cl1 O3' 121.7(9) ?
O5' Cl1 O3' 115.3(6) ?
O4 Cl1 O4' 28.0(7) ?
O5' Cl1 O4' 114.6(7) ?
O3' Cl1 O4' 113.0(6) ?
O4 Cl1 O5 118.5(7) ?
O5' Cl1 O5 33.9(7) ?
O3' Cl1 O5 116.0(8) ?
O4' Cl1 O5 130.5(8) ?
O4 Cl1 O3 114.2(7) ?
O5' Cl1 O3 123.0(9) ?
O3' Cl1 O3 27.7(6) ?
O4' Cl1 O3 120.5(9) ?
O5 Cl1 O3 106.5(6) ?
O4 Cl1 O6 109.1(7) ?
O5' Cl1 O6 72.2(8) ?
O3' Cl1 O6 74.7(7) ?
O4' Cl1 O6 81.1(7) ?
O5 Cl1 O6 104.6(7) ?
O3 Cl1 O6 102.3(6) ?
O4 Cl1 O6' 72.6(7) ?
O5' Cl1 O6' 105.9(6) ?
O3' Cl1 O6' 105.5(5) ?
O4' Cl1 O6' 100.6(5) ?
O5 Cl1 O6' 73.4(7) ?
O3 Cl1 O6' 77.8(6) ?
O6 Cl1 O6' 177.9(7) ?
Cl1 O3 Cu1 130.6(8) ?

loop_
_geom_bond_atom_site_label_1
_geom_bond_atom_site_label_2
_geom_bond_distance
_geom_bond_publ_flag
Cu1 O1 1.898(4) yes
Cu1 O2 1.955(4) yes
Cu1 N2 1.999(4) yes
Cu1 N1 2.007(4) yes
Cu1 O3 2.423(11) yes
Br1 C4 1.902(5) ?
O1 C1 1.295(6) ?
O2 C7 1.242(6) ?
N1 C8 1.311(7) ?
N1 C19 1.357(7) ?
N2 C17 1.329(7) ?
N2 C18 1.360(7) ?
C1 C6 1.408(7) ?
C1 C2 1.421(8) ?
C2 C3 1.353(8) ?
C2 H2 0.9300 ?
C3 C4 1.398(8) ?
C3 H3 0.9300 ?
C4 C5 1.361(8) ?
C5 C6 1.427(7) ?
C5 H5 0.9300 ?
C6 C7 1.433(7) ?
C7 H7 0.9300 ?
C8 C9 1.405(9) ?
C8 H8 0.9300 ?
C9 C10 1.367(11) ?
C9 H9 0.9300 ?
C10 C11 1.417(10) ?
C10 H10 0.9300 ?
C11 C19 1.388(8) ?
C11 C12 1.435(10) ?
C12 C13 1.353(11) ?
C12 H12 0.9300 ?
C13 C14 1.430(10) ?
C13 H13 0.9300 ?
C14 C18 1.393(8) ?
C14 C15 1.410(10) ?
C15 C16 1.359(10) ?
C15 H15 0.9300 ?
C16 C17 1.401(9) ?
C16 H16 0.9300 ?
C17 H17 0.9300 ?
C18 C19 1.428(8) ?
Cl1 O4 1.357(7) ?
Cl1 O5' 1.382(7) ?
Cl1 O3' 1.403(6) ?
Cl1 O4' 1.427(7) ?
Cl1 O5 1.433(8) ?
Cl1 O3 1.464(7) ?
Cl1 O6 1.509(8) ?
Cl1 O6' 1.538(7) ?

loop_
_geom_torsion_atom_site_label_1
_geom_torsion_atom_site_label_2
_geom_torsion_atom_site_label_3
_geom_torsion_atom_site_label_4
_geom_torsion
O2 Cu1 O1 C1 24.6(4)
N2 Cu1 O1 C1 -155.4(4)
N1 Cu1 O1 C1 156.0(9)
O3 Cu1 O1 C1 -58.5(5)
O1 Cu1 O2 C7 -16.6(4)
N2 Cu1 O2 C7 164(2)
N1 Cu1 O2 C7 170.6(4)
O3 Cu1 O2 C7 70.1(5)
O1 Cu1 N1 C8 -130.0(10)
O2 Cu1 N1 C8 1.3(5)
N2 Cu1 N1 C8 -179.1(5)
O3 Cu1 N1 C8 85.2(6)
O1 Cu1 N1 C19 47.2(12)
O2 Cu1 N1 C19 178.5(4)
N2 Cu1 N1 C19 -1.9(3)
O3 Cu1 N1 C19 -97.6(5)
O1 Cu1 N2 C17 6.9(5)
O2 Cu1 N2 C17 -174(2)
N1 Cu1 N2 C17 179.7(5)
O3 Cu1 N2 C17 -80.2(5)
O1 Cu1 N2 C18 -170.5(4)
O2 Cu1 N2 C18 9(3)
N1 Cu1 N2 C18 2.2(3)
O3 Cu1 N2 C18 102.3(4)
Cu1 O1 C1 C6 -21.3(7)
Cu1 O1 C1 C2 160.8(4)
O1 C1 C2 C3 175.7(5)
C6 C1 C2 C3 -2.3(8)
C1 C2 C3 C4 0.8(8)
C2 C3 C4 C5 0.0(9)
C2 C3 C4 Br1 -179.8(4)
C3 C4 C5 C6 0.5(8)
Br1 C4 C5 C6 -179.6(4)
O1 C1 C6 C5 -174.9(5)
C2 C1 C6 C5 2.9(7)
O1 C1 C6 C7 2.4(8)
C2 C1 C6 C7 -179.8(5)
C4 C5 C6 C1 -2.1(8)
C4 C5 C6 C7 -179.5(5)
Cu1 O2 C7 C6 5.0(8)
C1 C6 C7 O2 6.2(9)
C5 C6 C7 O2 -176.4(5)
C19 N1 C8 C9 0.6(9)
Cu1 N1 C8 C9 177.6(5)
N1 C8 C9 C10 0.3(11)
C8 C9 C10 C11 -1.6(11)
C9 C10 C11 C19 1.8(10)
C9 C10 C11 C12 -176.7(7)
C19 C11 C12 C13 1.1(10)
C10 C11 C12 C13 179.6(7)
C11 C12 C13 C14 -0.9(10)
C12 C13 C14 C18 0.9(9)
C12 C13 C14 C15 -178.3(6)
C18 C14 C15 C16 1.1(8)
C13 C14 C15 C16 -179.6(6)
C14 C15 C16 C17 -0.6(9)
C18 N2 C17 C16 2.3(8)
Cu1 N2 C17 C16 -175.0(4)
C15 C16 C17 N2 -1.1(9)
C17 N2 C18 C14 -1.8(8)
Cu1 N2 C18 C14 176.0(4)
C17 N2 C18 C19 -179.9(5)
Cu1 N2 C18 C19 -2.2(6)
C15 C14 C18 N2 0.1(8)
C13 C14 C18 N2 -179.2(5)
C15 C14 C18 C19 178.1(5)
C13 C14 C18 C19 -1.2(8)
C8 N1 C19 C11 -0.2(8)
Cu1 N1 C19 C11 -177.7(4)
C8 N1 C19 C18 178.8(5)
Cu1 N1 C19 C18 1.3(6)
C10 C11 C19 N1 -1.0(8)
C12 C11 C19 N1 177.7(5)
C10 C11 C19 C18 -179.9(5)
C12 C11 C19 C18 -1.3(8)
N2 C18 C19 N1 0.6(7)
C14 C18 C19 N1 -177.6(5)
N2 C18 C19 C11 179.6(5)
C14 C18 C19 C11 1.4(8)
O4 Cl1 O3 Cu1 -44.7(14)
O5' Cl1 O3 Cu1 149.7(9)
O3' Cl1 O3 Cu1 67.9(17)
O4' Cl1 O3 Cu1 -13.8(14)
O5 Cl1 O3 Cu1 -177.4(10)
O6 Cl1 O3 Cu1 73.1(12)
O6' Cl1 O3 Cu1 -109.1(11)
O1 Cu1 O3 Cl1 164.7(10)
O2 Cu1 O3 Cl1 71.6(10)
N2 Cu1 O3 Cl1 -104.7(10)
N1 Cu1 O3 Cl1 -20.8(11)
